data_7107363
loop_
_publ_author_name
'Ian A. Gass'
'Boujemaa Moubaraki'
'Stuart K. Langley'
'Stuart R. Batten'
'Keith S. Murray'

_publ_section_title
;
 A p-p 3D network of tetranuclear \m2 /\m 3-carbonato Dy(III)
 bis-pyrazolylpyridine clusters showing single molecule magnetism
 features.
;
_journal_name_full Chem.Commun.
_journal_page_first 2089
_journal_paper_doi 10.1039/c2cc16946k
_journal_volume 48
_journal_year 2012
_chemical_formula_moiety
;
C39 H27 Dy4 N15 O21
;
_chemical_formula_sum 'C39 H27 Dy4 N15 O21'
_chemical_formula_weight 1691.76
_chemical_name_systematic
;
?
;
_space_group_IT_number 159
_symmetry_cell_setting trigonal
_symmetry_space_group_name_Hall 'P 3 -2c'
_symmetry_space_group_name_H-M 'P 3 1 c'
_atom_sites_solution_hydrogens geom
_atom_sites_solution_primary direct
_atom_sites_solution_secondary difmap
_audit_creation_date '9 November 2005'
_audit_creation_method SHELXL-97
_cell_angle_alpha 90.00
_cell_angle_beta 90.00
_cell_angle_gamma 120.00
_cell_formula_units_Z 2
_cell_length_a 21.3354(3)
_cell_length_b 21.3354(3)
_cell_length_c 11.5428(3)
_cell_measurement_reflns_used 12399
_cell_measurement_temperature 123(2)
_cell_measurement_theta_max 32.3006
_cell_measurement_theta_min 1.9052
_cell_volume 4550.34(15)
_computing_cell_refinement
;
CrysAlisPro, Oxford Diffraction Ltd.,
Version 1.171.34.36 (release 02-08-2010 CrysAlis171 .NET)
(compiled Aug 2 2010,13:00:58)
;
_computing_data_collection
;
CrysAlisPro, Oxford Diffraction Ltd.,
Version 1.171.34.36 (release 02-08-2010 CrysAlis171 .NET)
(compiled Aug 2 2010,13:00:58)
;
_computing_data_reduction
;
CrysAlisPro, Oxford Diffraction Ltd.,
Version 1.171.34.36 (release 02-08-2010 CrysAlis171 .NET)
(compiled Aug 2 2010,13:00:58)
;
_computing_molecular_graphics X-SEED
_computing_publication_material 'XCIF V6.12 (BrukerAXS, 2001)'
_computing_structure_refinement 'SHELXL-97 (Sheldrick, 1997)'
_computing_structure_solution 'SHELXS-97 (Sheldrick, 1990)'
_diffrn_ambient_temperature 123(2)
_diffrn_detector_area_resol_mean 10.3389
_diffrn_measured_fraction_theta_full 0.999
_diffrn_measured_fraction_theta_max 0.999
_diffrn_measurement_device_type 'Oxford Gemini ultra'
_diffrn_measurement_method 'scans in phi and omega'
_diffrn_radiation_monochromator graphite
_diffrn_radiation_source 'fine-focus sealed tube'
_diffrn_radiation_type MoK\a
_diffrn_radiation_wavelength 0.71073
_diffrn_reflns_av_R_equivalents 0.0446
_diffrn_reflns_av_sigmaI/netI 0.0402
_diffrn_reflns_limit_h_max 27
_diffrn_reflns_limit_h_min -27
_diffrn_reflns_limit_k_max 26
_diffrn_reflns_limit_k_min -27
_diffrn_reflns_limit_l_max 14
_diffrn_reflns_limit_l_min -13
_diffrn_reflns_number 29294
_diffrn_reflns_theta_full 27.50
_diffrn_reflns_theta_max 27.50
_diffrn_reflns_theta_min 1.91
_exptl_absorpt_coefficient_mu 3.298
_exptl_absorpt_correction_T_max 0.719
_exptl_absorpt_correction_T_min 0.680
_exptl_absorpt_correction_type multi-scan
_exptl_absorpt_process_details
;
CrysAlisPro, Oxford Diffraction Ltd.,
Version 1.171.34.36 (release 02-08-2010 CrysAlis171 .NET)
(compiled Aug 2 2010,13:00:58)
Empirical absorption correction using spherical harmonics,
implemented in SCALE3 ABSPACK scaling algorithm.
;
_exptl_crystal_colour colourless
_exptl_crystal_density_diffrn 1.235
_exptl_crystal_density_method 'not measured'
_exptl_crystal_description hexagonal-prism
_exptl_crystal_F_000 1596
_exptl_crystal_size_max 0.4
_exptl_crystal_size_mid 0.1
_exptl_crystal_size_min 0.1
_platon_squeeze_details
;
This could amount to a large number of possible combinations of DMSO and water and hence can not be specified.
;
_refine_diff_density_max 1.567
_refine_diff_density_min -0.743
_refine_diff_density_rms 0.103
_refine_ls_abs_structure_details 'Flack H D (1983), Acta Cryst. A39, 876-881'
_refine_ls_abs_structure_Flack 0.005(13)
_refine_ls_extinction_method none
_refine_ls_goodness_of_fit_ref 1.017
_refine_ls_hydrogen_treatment constr
_refine_ls_matrix_type full
_refine_ls_number_parameters 238
_refine_ls_number_reflns 6772
_refine_ls_number_restraints 1
_refine_ls_restrained_S_all 1.017
_refine_ls_R_factor_all 0.0427
_refine_ls_R_factor_gt 0.0348
_refine_ls_shift/su_max 0.002
_refine_ls_shift/su_mean 0.000
_refine_ls_structure_factor_coef Fsqd
_refine_ls_weighting_details 'calc w=1/[\s^2^(Fo^2^)+(0.0466P)^2^+0.0000P] where P=(Fo^2^+2Fc^2^)/3'
_refine_ls_weighting_scheme calc
_refine_ls_wR_factor_gt 0.0775
_refine_ls_wR_factor_ref 0.0808
_reflns_number_gt 5892
_reflns_number_total 6772
_reflns_threshold_expression >2sigma(I)
_cod_data_source_file c2cc16946k.txt
_cod_data_source_block Dy4
_cod_original_cell_volume 4550.33(15)
_cod_original_sg_symbol_H-M P31c
_cod_database_code 7107363

loop_
_symmetry_equiv_pos_as_xyz
'x, y, z'
'-y, x-y, z'
'-x+y, -x, z'
'y, x, z+1/2'
'x-y, -y, z+1/2'
'-x, -x+y, z+1/2'

loop_
_atom_site_label
_atom_site_type_symbol
_atom_site_fract_x
_atom_site_fract_y
_atom_site_fract_z
_atom_site_U_iso_or_equiv
_atom_site_adp_type
_atom_site_occupancy
_atom_site_symmetry_multiplicity
_atom_site_calc_flag
_atom_site_refinement_flags
Dy1 Dy 0.3333 0.6667 0.75863(3) 0.03239(10) Uani 1 3 d S
Dy2 Dy 0.476496(13) 0.641306(13) 0.58911(2) 0.03498(7) Uani 1 1 d .
O1 O 0.3787(2) 0.5567(2) 0.4668(4) 0.0421(10) Uani 1 1 d .
O2 O 0.2634(2) 0.5265(2) 0.5024(4) 0.0412(9) Uani 1 1 d .
O3 O 0.35415(18) 0.5987(2) 0.6219(3) 0.0346(8) Uani 1 1 d .
O4 O 0.2265(2) 0.5466(2) 0.7642(3) 0.0398(9) Uani 1 1 d .
O5 O 0.2283(2) 0.4530(2) 0.8459(4) 0.0547(12) Uani 1 1 d .
O6 O 0.3155(2) 0.5678(2) 0.8804(4) 0.0453(10) Uani 1 1 d .
O7 O 0.5888(2) 0.7249(2) 0.6691(4) 0.0502(11) Uani 1 1 d .
N1 N 0.4083(3) 0.5175(3) 0.8192(5) 0.0501(13) Uani 1 1 d .
H1N H 0.3795 0.5334 0.8420 0.060 Uiso 1 1 calc R
N2 N 0.4494(3) 0.5412(3) 0.7267(5) 0.0423(12) Uani 1 1 d .
N3 N 0.5461(3) 0.5734(3) 0.5579(4) 0.0398(11) Uani 1 1 d .
N4 N 0.5521(3) 0.6740(3) 0.4129(5) 0.0502(13) Uani 1 1 d .
N5 N 0.5659(3) 0.7229(3) 0.3319(6) 0.0627(17) Uani 1 1 d .
H5N H 0.5440 0.7484 0.3254 0.075 Uiso 1 1 calc R
C1 C 0.4152(4) 0.4664(4) 0.8747(7) 0.0594(18) Uani 1 1 d .
H1 H 0.3886 0.4403 0.9410 0.071 Uiso 1 1 calc R
C2 C 0.4669(4) 0.4584(4) 0.8195(6) 0.0605(18) Uani 1 1 d .
H2 H 0.4850 0.4275 0.8416 0.073 Uiso 1 1 calc R
C3 C 0.4876(4) 0.5033(3) 0.7266(7) 0.0578(19) Uani 1 1 d .
C4 C 0.5384(4) 0.5225(4) 0.6339(6) 0.0533(16) Uani 1 1 d .
C5 C 0.5783(4) 0.4868(4) 0.6219(7) 0.065(2) Uani 1 1 d .
H5 H 0.5709 0.4489 0.6733 0.078 Uiso 1 1 calc R
C6 C 0.6301(5) 0.5087(5) 0.5308(7) 0.067(2) Uani 1 1 d .
H6 H 0.6591 0.4868 0.5213 0.081 Uiso 1 1 calc R
C7 C 0.6369(4) 0.5614(4) 0.4583(7) 0.0573(18) Uani 1 1 d .
H7 H 0.6712 0.5772 0.3970 0.069 Uiso 1 1 calc R
C8 C 0.5937(3) 0.5929(3) 0.4730(6) 0.0490(15) Uani 1 1 d .
C9 C 0.5980(3) 0.6480(3) 0.3936(6) 0.0453(14) Uani 1 1 d .
C10 C 0.6408(4) 0.6818(4) 0.2979(7) 0.0630(19) Uani 1 1 d .
H10 H 0.6776 0.6744 0.2655 0.076 Uiso 1 1 calc R
C11 C 0.6183(4) 0.7283(5) 0.2603(7) 0.075(3) Uani 1 1 d .
H11 H 0.6366 0.7592 0.1948 0.090 Uiso 1 1 calc R
C12 C 0.3307(3) 0.5597(3) 0.5277(5) 0.0332(11) Uani 1 1 d .
C13 C 0.2556(3) 0.5197(3) 0.8318(6) 0.0434(14) Uani 1 1 d .

loop_
_atom_site_aniso_label
_atom_site_aniso_U_11
_atom_site_aniso_U_22
_atom_site_aniso_U_33
_atom_site_aniso_U_23
_atom_site_aniso_U_13
_atom_site_aniso_U_12
Dy1 0.03098(14) 0.03098(14) 0.0352(2) 0.000 0.000 0.01549(7)
Dy2 0.02955(13) 0.03264(13) 0.04543(14) 0.00374(11) 0.00178(11) 0.01755(11)
O1 0.031(2) 0.046(2) 0.053(3) -0.0077(19) 0.0030(18) 0.0211(19)
O2 0.033(2) 0.042(2) 0.045(2) -0.0081(17) 0.0034(17) 0.0163(18)
O3 0.0293(18) 0.039(2) 0.039(2) -0.0013(16) 0.0019(15) 0.0198(16)
O4 0.036(2) 0.038(2) 0.047(2) 0.0099(18) 0.0086(17) 0.0198(18)
O5 0.048(3) 0.043(2) 0.076(3) 0.022(2) 0.012(2) 0.025(2)
O6 0.044(2) 0.043(2) 0.046(2) 0.0105(18) -0.0002(18) 0.020(2)
O7 0.036(2) 0.039(2) 0.072(3) 0.001(2) -0.0074(19) 0.0159(19)
N1 0.052(3) 0.052(3) 0.054(3) 0.015(2) 0.003(3) 0.031(3)
N2 0.038(3) 0.033(2) 0.061(3) 0.010(2) 0.002(2) 0.022(2)
N3 0.036(2) 0.032(2) 0.057(3) 0.002(2) -0.001(2) 0.021(2)
N4 0.041(3) 0.044(3) 0.066(4) 0.013(3) 0.018(2) 0.022(2)
N5 0.063(4) 0.054(3) 0.089(5) 0.027(3) 0.032(3) 0.043(3)
C1 0.065(4) 0.054(4) 0.070(5) 0.019(3) 0.005(4) 0.038(4)
C2 0.069(5) 0.062(4) 0.065(5) 0.024(4) 0.006(4) 0.043(4)
C3 0.048(4) 0.031(3) 0.086(5) -0.005(3) 0.021(4) 0.013(3)
C4 0.057(4) 0.054(4) 0.066(4) -0.002(3) -0.001(3) 0.041(3)
C5 0.089(6) 0.060(4) 0.077(5) -0.004(4) 0.001(4) 0.060(4)
C6 0.081(5) 0.076(5) 0.068(5) 0.000(4) 0.017(4) 0.057(5)
C7 0.065(4) 0.059(4) 0.071(5) 0.000(3) 0.013(4) 0.048(4)
C8 0.039(3) 0.044(3) 0.069(4) -0.010(3) -0.002(3) 0.024(3)
C9 0.033(3) 0.052(4) 0.053(4) 0.001(3) 0.010(3) 0.023(3)
C10 0.073(5) 0.066(5) 0.069(5) 0.009(4) 0.023(4) 0.049(4)
C11 0.075(5) 0.076(5) 0.092(6) 0.036(4) 0.048(5) 0.050(5)
C12 0.026(3) 0.036(3) 0.036(3) -0.007(2) 0.005(2) 0.014(2)
C13 0.036(3) 0.039(3) 0.055(4) 0.016(3) 0.014(3) 0.019(3)

loop_
_atom_type_symbol
_atom_type_description
_atom_type_scat_dispersion_real
_atom_type_scat_dispersion_imag
_atom_type_scat_source
C C 0.0033 0.0016 'International Tables Vol C Tables 4.2.6.8 and 6.1.1.4'
H H 0.0000 0.0000 'International Tables Vol C Tables 4.2.6.8 and 6.1.1.4'
N N 0.0061 0.0033 'International Tables Vol C Tables 4.2.6.8 and 6.1.1.4'
O O 0.0106 0.0060 'International Tables Vol C Tables 4.2.6.8 and 6.1.1.4'
Dy Dy -0.1892 4.4098 'International Tables Vol C Tables 4.2.6.8 and 6.1.1.4'

loop_
_geom_angle_atom_site_label_1
_geom_angle_atom_site_label_2
_geom_angle_atom_site_label_3
_geom_angle
_geom_angle_site_symmetry_1
_geom_angle_site_symmetry_3
O3 Dy1 O3 79.17(14) 3_565 2_665
O3 Dy1 O3 79.17(14) 3_565 .
O3 Dy1 O3 79.17(14) 2_665 .
O3 Dy1 O6 81.14(13) 3_565 3_565
O3 Dy1 O6 118.16(13) 2_665 3_565
O3 Dy1 O6 150.58(13) . 3_565
O3 Dy1 O6 150.58(13) 3_565 2_665
O3 Dy1 O6 81.14(13) 2_665 2_665
O3 Dy1 O6 118.16(13) . 2_665
O6 Dy1 O6 89.21(15) 3_565 2_665
O3 Dy1 O6 118.16(14) 3_565 .
O3 Dy1 O6 150.58(13) 2_665 .
O3 Dy1 O6 81.14(13) . .
O6 Dy1 O6 89.21(15) 3_565 .
O6 Dy1 O6 89.21(15) 2_665 .
O3 Dy1 O4 74.50(13) 3_565 3_565
O3 Dy1 O4 64.75(12) 2_665 3_565
O3 Dy1 O4 138.40(13) . 3_565
O6 Dy1 O4 53.56(14) 3_565 3_565
O6 Dy1 O4 77.40(14) 2_665 3_565
O6 Dy1 O4 139.94(14) . 3_565
O3 Dy1 O4 64.75(12) 3_565 .
O3 Dy1 O4 138.40(13) 2_665 .
O3 Dy1 O4 74.50(13) . .
O6 Dy1 O4 77.40(14) 3_565 .
O6 Dy1 O4 139.94(14) 2_665 .
O6 Dy1 O4 53.56(14) . .
O4 Dy1 O4 119.930(11) 3_565 .
O3 Dy1 O4 138.40(13) 3_565 2_665
O3 Dy1 O4 74.50(13) 2_665 2_665
O3 Dy1 O4 64.75(12) . 2_665
O6 Dy1 O4 139.94(14) 3_565 2_665
O6 Dy1 O4 53.56(14) 2_665 2_665
O6 Dy1 O4 77.40(14) . 2_665
O4 Dy1 O4 119.930(11) 3_565 2_665
O4 Dy1 O4 119.930(9) . 2_665
O3 Dy1 C13 72.72(16) 3_565 3_565
O3 Dy1 C13 91.19(16) 2_665 3_565
O3 Dy1 C13 151.56(17) . 3_565
O6 Dy1 C13 27.02(17) 3_565 3_565
O6 Dy1 C13 86.10(16) 2_665 3_565
O6 Dy1 C13 115.96(17) . 3_565
O4 Dy1 C13 27.00(16) 3_565 3_565
O4 Dy1 C13 96.87(15) . 3_565
O4 Dy1 C13 138.38(15) 2_665 3_565
O3 Dy1 C13 91.19(16) 3_565 .
O3 Dy1 C13 151.56(16) 2_665 .
O3 Dy1 C13 72.72(16) . .
O6 Dy1 C13 86.10(16) 3_565 .
O6 Dy1 C13 115.96(17) 2_665 .
O6 Dy1 C13 27.02(17) . .
O4 Dy1 C13 138.38(15) 3_565 .
O4 Dy1 C13 27.00(16) . .
O4 Dy1 C13 96.87(15) 2_665 .
C13 Dy1 C13 111.58(13) 3_565 .
O3 Dy1 C13 151.56(17) 3_565 2_665
O3 Dy1 C13 72.72(17) 2_665 2_665
O3 Dy1 C13 91.19(16) . 2_665
O6 Dy1 C13 115.96(17) 3_565 2_665
O6 Dy1 C13 27.02(17) 2_665 2_665
O6 Dy1 C13 86.10(16) . 2_665
O4 Dy1 C13 96.87(15) 3_565 2_665
O4 Dy1 C13 138.38(15) . 2_665
O4 Dy1 C13 27.00(16) 2_665 2_665
C13 Dy1 C13 111.58(13) 3_565 2_665
C13 Dy1 C13 111.58(13) . 2_665
O2 Dy2 O3 83.91(13) 2_665 .
O2 Dy2 O4 87.67(14) 2_665 2_665
O3 Dy2 O4 66.56(13) . 2_665
O2 Dy2 O7 88.12(14) 2_665 .
O3 Dy2 O7 138.83(14) . .
O4 Dy2 O7 72.82(14) 2_665 .
O2 Dy2 O1 90.68(15) 2_665 .
O3 Dy2 O1 54.71(13) . .
O4 Dy2 O1 121.05(13) 2_665 .
O7 Dy2 O1 166.02(15) . .
O2 Dy2 N4 72.24(15) 2_665 .
O3 Dy2 N4 133.71(16) . .
O4 Dy2 N4 147.07(15) 2_665 .
O7 Dy2 N4 80.52(18) . .
O1 Dy2 N4 85.85(16) . .
O2 Dy2 N2 160.30(15) 2_665 .
O3 Dy2 N2 80.05(15) . .
O4 Dy2 N2 75.52(15) 2_665 .
O7 Dy2 N2 96.46(15) . .
O1 Dy2 N2 89.34(15) . .
N4 Dy2 N2 127.38(16) . .
O2 Dy2 N3 136.04(15) 2_665 .
O3 Dy2 N3 130.95(14) . .
O4 Dy2 N3 127.33(14) 2_665 .
O7 Dy2 N3 79.97(15) . .
O1 Dy2 N3 91.34(14) . .
N4 Dy2 N3 64.14(16) . .
N2 Dy2 N3 63.64(16) . .
O2 Dy2 C12 85.78(16) 2_665 .
O3 Dy2 C12 27.73(13) . .
O4 Dy2 C12 94.27(14) 2_665 .
O7 Dy2 C12 165.95(15) . .
O1 Dy2 C12 27.03(13) . .
N4 Dy2 C12 109.49(17) . .
N2 Dy2 C12 85.32(17) . .
N3 Dy2 C12 113.02(15) . .
O2 Dy2 Dy1 73.95(10) 2_665 .
O3 Dy2 Dy1 33.48(9) . .
O4 Dy2 Dy1 36.21(9) 2_665 .
O7 Dy2 Dy1 105.69(11) . .
O1 Dy2 Dy1 87.32(9) . .
N4 Dy2 Dy1 145.38(12) . .
N2 Dy2 Dy1 86.38(11) . .
N3 Dy2 Dy1 150.01(11) . .
C12 Dy2 Dy1 60.42(10) . .
C12 O1 Dy2 93.2(3) . .
C12 O2 Dy2 132.4(3) . 3_565
C12 O3 Dy2 96.4(3) . .
C12 O3 Dy1 145.9(3) . .
Dy2 O3 Dy1 113.13(15) . .
C13 O4 Dy2 140.8(4) . 3_565
C13 O4 Dy1 94.5(3) . .
Dy2 O4 Dy1 109.42(15) 3_565 .
C13 O6 Dy1 95.8(3) . .
N2 N1 C1 112.4(6) . .
N2 N1 H1N 123.8 . .
C1 N1 H1N 123.8 . .
N1 N2 C3 104.3(5) . .
N1 N2 Dy2 132.4(4) . .
C3 N2 Dy2 122.7(4) . .
C8 N3 C4 120.3(5) . .
C8 N3 Dy2 119.8(4) . .
C4 N3 Dy2 119.6(4) . .
N5 N4 C9 106.4(5) . .
N5 N4 Dy2 131.6(4) . .
C9 N4 Dy2 121.3(4) . .
N4 N5 C11 110.5(6) . .
N4 N5 H5N 124.7 . .
C11 N5 H5N 124.7 . .
N1 C1 C2 107.8(6) . .
N1 C1 H1 126.1 . .
C2 C1 H1 126.1 . .
C3 C2 C1 106.2(6) . .
C3 C2 H2 126.9 . .
C1 C2 H2 126.9 . .
C2 C3 N2 109.2(6) . .
C2 C3 C4 136.7(7) . .
N2 C3 C4 114.2(6) . .
N3 C4 C5 120.8(7) . .
N3 C4 C3 119.4(6) . .
C5 C4 C3 119.7(7) . .
C4 C5 C6 118.4(7) . .
C4 C5 H5 120.8 . .
C6 C5 H5 120.8 . .
C7 C6 C5 118.3(7) . .
C7 C6 H6 120.9 . .
C5 C6 H6 120.9 . .
C6 C7 C8 120.2(7) . .
C6 C7 H7 119.9 . .
C8 C7 H7 119.9 . .
N3 C8 C7 121.8(6) . .
N3 C8 C9 116.7(5) . .
C7 C8 C9 121.4(6) . .
N4 C9 C10 109.8(6) . .
N4 C9 C8 117.2(5) . .
C10 C9 C8 133.0(6) . .
C11 C10 C9 104.6(6) . .
C11 C10 H10 127.7 . .
C9 C10 H10 127.7 . .
N5 C11 C10 108.7(6) . .
N5 C11 H11 125.7 . .
C10 C11 H11 125.7 . .
O1 C12 O2 123.8(5) . .
O1 C12 O3 115.5(4) . .
O2 C12 O3 120.7(4) . .
O1 C12 Dy2 59.8(3) . .
O2 C12 Dy2 175.5(4) . .
O3 C12 Dy2 55.9(2) . .
O5 C13 O4 121.9(6) . .
O5 C13 O6 123.9(6) . .
O4 C13 O6 114.3(5) . .
O5 C13 Dy1 167.6(5) . .
O4 C13 Dy1 58.5(3) . .
O6 C13 Dy1 57.1(3) . .

loop_
_geom_bond_atom_site_label_1
_geom_bond_atom_site_label_2
_geom_bond_distance
_geom_bond_site_symmetry_2
Dy1 O3 2.331(4) 3_565
Dy1 O3 2.331(4) 2_665
Dy1 O3 2.331(4) .
Dy1 O6 2.402(4) 3_565
Dy1 O6 2.402(4) 2_665
Dy1 O6 2.402(4) .
Dy1 O4 2.434(4) 3_565
Dy1 O4 2.434(4) .
Dy1 O4 2.434(4) 2_665
Dy1 C13 2.845(6) 3_565
Dy1 C13 2.845(6) .
Dy1 C13 2.845(6) 2_665
Dy2 O2 2.302(4) 2_665
Dy2 O3 2.326(3) .
Dy2 O4 2.327(4) 2_665
Dy2 O7 2.345(4) .
Dy2 O1 2.416(4) .
Dy2 N4 2.469(5) .
Dy2 N2 2.487(5) .
Dy2 N3 2.566(4) .
Dy2 C12 2.792(5) .
O1 C12 1.270(6) .
O2 C12 1.277(6) .
O2 Dy2 2.302(4) 3_565
O3 C12 1.307(6) .
O4 C13 1.296(7) .
O4 Dy2 2.327(4) 3_565
O5 C13 1.250(7) .
O6 C13 1.299(8) .
N1 N2 1.312(7) .
N1 C1 1.334(8) .
N1 H1N 0.8800 .
N2 C3 1.406(8) .
N3 C8 1.321(8) .
N3 C4 1.340(8) .
N4 N5 1.320(8) .
N4 C9 1.365(8) .
N5 C11 1.348(9) .
N5 H5N 0.8800 .
C1 C2 1.357(10) .
C1 H1 0.9500 .
C2 C3 1.356(10) .
C2 H2 0.9500 .
C3 C4 1.428(10) .
C4 C5 1.406(9) .
C5 C6 1.424(11) .
C5 H5 0.9500 .
C6 C7 1.351(10) .
C6 H6 0.9500 .
C7 C8 1.396(8) .
C7 H7 0.9500 .
C8 C9 1.455(9) .
C9 C10 1.385(9) .
C10 C11 1.370(10) .
C10 H10 0.9500 .
C11 H11 0.9500 .

loop_
_platon_squeeze_void_nr
_platon_squeeze_void_average_x
_platon_squeeze_void_average_y
_platon_squeeze_void_average_z
_platon_squeeze_void_volume
_platon_squeeze_void_count_electrons
_platon_squeeze_void_content
1 -0.003 -0.002 -0.038 2462 746 ' '
